data_1569404
loop_
_publ_author_name
'Piris, Patricia'
'Buric, Duje'
'Yamasaki, Toshihide'
'Huched&#xe9;, Paul'
'Rossi, Ma&#xef;lys'
'Matteudi, M&#xe9;lanie'
'Montero, Marie-Pierre'
'Rodallec, Anne'
'Appay, Romain'
'Roux, Christine'
'Combes, S&#xe9;bastien'
'Pasquier, Eddy'
'Castets, Marie'
'Andr&#xe9;, Nicolas'
'Br&#xe9;mond, Paul'
'Carr&#xe9;, Manon'

_publ_section_title
;
 Conditional generation of free radicals by selective activation of
 alkoxyamines: towards more effective and less toxic targeting of brain
 tumors.
;
_journal_issue 29
_journal_name_full 'Chemical science'
_journal_page_first 7988
_journal_page_last 7998
_journal_paper_doi 10.1039/d3sc01315d
_journal_volume 14
_journal_year 2023
_chemical_compound_source 'synthesis as described'
_chemical_formula_moiety 'C23 H38 F3 N2 O5 P1'
_chemical_formula_sum 'C23 H38 F3 N2 O5 P'
_chemical_formula_weight 510.52
_space_group_IT_number 14
_space_group_name_Hall '-P 2ybc'
_space_group_name_H-M_alt 'P 1 21/c 1'
_symmetry_cell_setting monoclinic
_symmetry_Int_Tables_number 14
_symmetry_space_group_name_Hall '-P 2ybc'
_symmetry_space_group_name_H-M 'P 1 21/c 1'
_atom_sites_solution_hydrogens geom
_atom_sites_solution_primary direct
_atom_sites_solution_secondary difmap
_audit_conform_dict_location ftp://ftp.iucr.org/pub/cif_core.dic
_audit_conform_dict_name cif_core.dic
_audit_conform_dict_version 2.4
_audit_creation_date 2013-03-22T11:18:56-00:00
_audit_creation_method 'WinGX routine CIF_UPDATE'
_audit_update_record
;
2015-09-14 deposited with the CCDC.	2023-06-29 downloaded from the CCDC.
;
_cell_angle_alpha 90
_cell_angle_beta 111.722(2)
_cell_angle_gamma 90
_cell_formula_units_Z 4
_cell_length_a 9.7802(3)
_cell_length_b 23.3448(7)
_cell_length_c 13.2357(4)
_cell_measurement_reflns_used 22356
_cell_measurement_temperature 293(2)
_cell_measurement_theta_max 26.37
_cell_measurement_theta_min 2.84
_cell_measurement_wavelength 0.71073
_cell_volume 2807.35(15)
_computing_molecular_graphics 'Ortep-3 for Windows (Farrugia, 1997)'
_computing_publication_material 'WinGX publication routines (Farrugia, 1999)'
_computing_structure_refinement 'SHELXL-97 (Sheldrick, 2008)'
_diffrn_ambient_temperature 293(2)
_diffrn_measured_fraction_theta_full 0.965
_diffrn_measured_fraction_theta_max 0.949
_diffrn_measurement_device_type KappaCCD
_diffrn_measurement_method 'Omega + Phi scan'
_diffrn_radiation_monochromator graphite
_diffrn_radiation_probe x-ray
_diffrn_radiation_type MoK\a
_diffrn_radiation_wavelength 0.71073
_diffrn_reflns_av_R_equivalents 0.072
_diffrn_reflns_av_unetI/netI 0.0612
_diffrn_reflns_limit_h_max 12
_diffrn_reflns_limit_h_min 0
_diffrn_reflns_limit_k_max 0
_diffrn_reflns_limit_k_min -29
_diffrn_reflns_limit_l_max 14
_diffrn_reflns_limit_l_min -15
_diffrn_reflns_number 22356
_diffrn_reflns_theta_full 25
_diffrn_reflns_theta_max 26.37
_diffrn_reflns_theta_min 2.84
_diffrn_standards_number 0
_exptl_absorpt_coefficient_mu 0.15
_exptl_absorpt_correction_type none
_exptl_crystal_colour colourless
_exptl_crystal_density_diffrn 1.208
_exptl_crystal_density_method 'not measured'
_exptl_crystal_description prism
_exptl_crystal_F_000 1088
_exptl_crystal_size_max 0.22
_exptl_crystal_size_mid 0.14
_exptl_crystal_size_min 0.08
_refine_diff_density_max 0.223
_refine_diff_density_min -0.357
_refine_diff_density_rms 0.053
_refine_ls_extinction_method none
_refine_ls_goodness_of_fit_ref 1.024
_refine_ls_hydrogen_treatment constr
_refine_ls_matrix_type full
_refine_ls_number_parameters 335
_refine_ls_number_reflns 5453
_refine_ls_number_restraints 0
_refine_ls_restrained_S_all 1.024
_refine_ls_R_factor_all 0.1418
_refine_ls_R_factor_gt 0.0637
_refine_ls_shift/su_max 0.000
_refine_ls_shift/su_mean 0
_refine_ls_structure_factor_coef Fsqd
_refine_ls_weighting_details 'calc w=1/[\s^2^(Fo^2^)+(0.1105P)^2^+0.9055P] where P=(Fo^2^+2Fc^2^)/3'
_refine_ls_weighting_scheme calc
_refine_ls_wR_factor_gt 0.1623
_refine_ls_wR_factor_ref 0.2218
_reflns_number_gt 2695
_reflns_number_total 5453
_reflns_threshold_expression >2\s(I)
_cod_data_source_file d3sc01315d2.cif
_cod_data_source_block ck3major
_cod_depositor_comments 'Adding full bibliography for 1569404--1569405.cif.'
_cod_original_sg_symbol_H-M 'P 21/c'
_cod_original_formula_sum 'C23 H38 F3 N2 O5 P1'
_cod_database_code 1569404

loop_
_symmetry_equiv_pos_as_xyz
'x, y, z'
'-x, y+1/2, -z+1/2'
'-x, -y, -z'
'x, -y-1/2, z-1/2'

loop_
_atom_site_label
_atom_site_type_symbol
_atom_site_fract_x
_atom_site_fract_y
_atom_site_fract_z
_atom_site_U_iso_or_equiv
_atom_site_adp_type
_atom_site_occupancy
_atom_site_symmetry_multiplicity
_atom_site_calc_flag
_atom_site_refinement_flags
_atom_site_disorder_assembly
_atom_site_disorder_group
C1 C 0.6764(4) 0.71115(13) 0.2470(2) 0.0543(8) Uani 1 1 d . . .
H1 H 0.7636 0.6902 0.2941 0.065 Uiso 1 1 calc R . .
C2 C 0.6849(4) 0.71907(15) 0.1343(3) 0.0633(9) Uani 1 1 d . . .
H2A H 0.6966 0.6819 0.1059 0.076 Uiso 1 1 calc R . .
H2B H 0.593 0.7353 0.0855 0.076 Uiso 1 1 calc R . .
C3 C 0.9437(5) 0.7404(2) 0.1825(3) 0.0821(11) Uani 1 1 d . . .
C4 C 1.0582(6) 0.7824(3) 0.1762(5) 0.1033(16) Uani 1 1 d . . .
C5 C 0.6686(4) 0.76767(14) 0.2978(3) 0.0618(9) Uani 1 1 d . . .
C6 C 0.5390(5) 0.79822(17) 0.2678(3) 0.0820(11) Uani 1 1 d . . .
H6 H 0.4532 0.7825 0.2178 0.098 Uiso 1 1 calc R . .
C7 C 0.5345(8) 0.8518(2) 0.3108(5) 0.1112(18) Uani 1 1 d . . .
H7 H 0.446 0.8717 0.2903 0.133 Uiso 1 1 calc R . .
C8 C 0.6581(11) 0.8753(2) 0.3824(6) 0.129(2) Uani 1 1 d . . .
H8 H 0.6551 0.9117 0.4097 0.154 Uiso 1 1 calc R . .
C9 C 0.7885(9) 0.8457(3) 0.4153(4) 0.1182(19) Uani 1 1 d . . .
H9 H 0.8732 0.8619 0.4656 0.142 Uiso 1 1 calc R . .
C10 C 0.7941(5) 0.79121(18) 0.3733(3) 0.0836(11) Uani 1 1 d . . .
H10 H 0.8822 0.7709 0.3962 0.1 Uiso 1 1 calc R . .
C11 C 0.6099(4) 0.58232(14) 0.2933(3) 0.0595(8) Uani 1 1 d . . .
H11 H 0.5385 0.5509 0.2759 0.071 Uiso 1 1 calc R . .
C12 C 0.7606(4) 0.55211(15) 0.3051(3) 0.0705(10) Uani 1 1 d . . .
C13 C 0.8963(4) 0.57878(18) 0.3930(3) 0.0873(12) Uani 1 1 d . . .
H13A H 0.9838 0.561 0.3911 0.131 Uiso 1 1 calc R . .
H13B H 0.8908 0.573 0.4632 0.131 Uiso 1 1 calc R . .
H13C H 0.8991 0.6191 0.3796 0.131 Uiso 1 1 calc R . .
C14 C 0.7887(5) 0.5553(2) 0.1991(4) 0.1004(14) Uani 1 1 d . . .
H14A H 0.8813 0.5375 0.2091 0.151 Uiso 1 1 calc R . .
H14B H 0.7913 0.5947 0.179 0.151 Uiso 1 1 calc R . .
H14C H 0.7112 0.5358 0.1426 0.151 Uiso 1 1 calc R . .
C15 C 0.7530(5) 0.48924(18) 0.3332(4) 0.1052(15) Uani 1 1 d . . .
H15A H 0.8466 0.4714 0.3465 0.158 Uiso 1 1 calc R . .
H15B H 0.6785 0.4703 0.2737 0.158 Uiso 1 1 calc R . .
H15C H 0.7292 0.4863 0.3972 0.158 Uiso 1 1 calc R . .
C16 C 0.4000(4) 0.60887(16) 0.1165(3) 0.0723(10) Uani 1 1 d . . .
C17 C 0.2768(5) 0.6086(2) 0.1619(4) 0.0958(13) Uani 1 1 d . . .
H17A H 0.2942 0.5784 0.2144 0.144 Uiso 1 1 calc R . .
H17B H 0.1839 0.6024 0.1036 0.144 Uiso 1 1 calc R . .
H17C H 0.2751 0.6447 0.196 0.144 Uiso 1 1 calc R . .
C18 C 0.3620(5) 0.6540(2) 0.0278(3) 0.0988(14) Uani 1 1 d . . .
H18A H 0.3604 0.6911 0.0588 0.148 Uiso 1 1 calc R . .
H18B H 0.2669 0.6459 -0.0264 0.148 Uiso 1 1 calc R . .
H18C H 0.4345 0.6537 -0.0051 0.148 Uiso 1 1 calc R . .
C19 C 0.4067(6) 0.5509(2) 0.0659(4) 0.1134(17) Uani 1 1 d . . .
H19A H 0.4797 0.552 0.0334 0.17 Uiso 1 1 calc R . .
H19B H 0.3124 0.5422 0.0112 0.17 Uiso 1 1 calc R . .
H19C H 0.4324 0.5219 0.1212 0.17 Uiso 1 1 calc R . .
C20 C 0.6550(7) 0.5589(3) 0.6045(4) 0.1225(18) Uani 1 1 d . . .
H20A H 0.6604 0.5986 0.6269 0.147 Uiso 1 1 calc R . .
H20B H 0.5676 0.5423 0.6109 0.147 Uiso 1 1 calc R . .
C21 C 0.7770(9) 0.5303(3) 0.6730(5) 0.178(3) Uani 1 1 d . . .
H21A H 0.7787 0.4923 0.646 0.267 Uiso 1 1 calc R . .
H21B H 0.7732 0.5283 0.7444 0.267 Uiso 1 1 calc R . .
H21C H 0.8643 0.5504 0.6766 0.267 Uiso 1 1 calc R . .
C22 C 0.3798(5) 0.6754(2) 0.4180(5) 0.1077(16) Uani 1 1 d . . .
H22A H 0.3344 0.6954 0.3494 0.129 Uiso 1 1 calc R . .
H22B H 0.4581 0.6994 0.4658 0.129 Uiso 1 1 calc R . .
C23 C 0.2720(6) 0.6658(3) 0.4660(5) 0.144(2) Uani 1 1 d . . .
H23A H 0.201 0.6384 0.4232 0.215 Uiso 1 1 calc R . .
H23B H 0.2233 0.7012 0.4684 0.215 Uiso 1 1 calc R . .
H23C H 0.3197 0.6513 0.5386 0.215 Uiso 1 1 calc R . .
N1 N 0.5515(3) 0.62168(11) 0.1982(2) 0.0586(7) Uani 1 1 d . . .
N2 N 0.8055(3) 0.75592(12) 0.1360(2) 0.0650(7) Uani 1 1 d . . .
H2 H 0.7856 0.789 0.1055 0.078 Uiso 1 1 calc R . .
O1 O 0.5454(2) 0.67942(9) 0.23837(17) 0.0581(6) Uani 1 1 d . . .
O2 O 0.9883(3) 0.69548(16) 0.2315(3) 0.1239(13) Uani 1 1 d . . .
O3 O 0.7007(3) 0.66098(10) 0.47162(18) 0.0698(7) Uani 1 1 d . . .
O4 O 0.6413(3) 0.55638(11) 0.4907(2) 0.0838(8) Uani 1 1 d . . .
O5 O 0.4398(3) 0.62242(10) 0.4002(2) 0.0762(7) Uani 1 1 d . . .
F1 F 1.132(4) 0.8049(15) 0.2745(14) 0.231(13) Uani 0.50(3) 1 d P . .
F2 F 1.1532(17) 0.7553(7) 0.143(2) 0.161(9) Uani 0.50(3) 1 d P . .
F3 F 1.0120(14) 0.8253(8) 0.1077(16) 0.125(5) Uani 0.50(3) 1 d P . .
F4 F 1.0123(18) 0.8338(8) 0.169(3) 0.185(10) Uani 0.50(3) 1 d P . .
F5 F 1.087(5) 0.7745(18) 0.092(3) 0.272(15) Uani 0.50(3) 1 d P . .
F6 F 1.1720(14) 0.7841(8) 0.2543(18) 0.157(8) Uani 0.50(3) 1 d P . .
P1 P 0.60542(11) 0.61244(4) 0.42001(7) 0.0632(3) Uani 1 1 d . . .

loop_
_atom_site_aniso_label
_atom_site_aniso_U_11
_atom_site_aniso_U_22
_atom_site_aniso_U_33
_atom_site_aniso_U_23
_atom_site_aniso_U_13
_atom_site_aniso_U_12
C1 0.056(2) 0.0537(18) 0.0581(18) 0.0047(14) 0.0275(15) 0.0024(16)
C2 0.066(2) 0.069(2) 0.065(2) 0.0044(16) 0.0361(17) -0.0005(18)
C3 0.066(3) 0.096(3) 0.096(3) 0.028(2) 0.043(2) 0.009(2)
C4 0.073(4) 0.123(5) 0.121(5) 0.042(4) 0.043(4) 0.006(3)
C5 0.077(2) 0.056(2) 0.064(2) -0.0008(15) 0.0389(18) -0.0053(19)
C6 0.097(3) 0.064(2) 0.101(3) 0.004(2) 0.055(2) 0.013(2)
C7 0.164(6) 0.068(3) 0.140(4) 0.010(3) 0.101(4) 0.026(3)
C8 0.226(8) 0.067(3) 0.141(5) -0.013(3) 0.125(6) -0.020(5)
C9 0.178(6) 0.098(4) 0.099(3) -0.031(3) 0.074(4) -0.058(4)
C10 0.097(3) 0.078(3) 0.083(3) -0.013(2) 0.041(2) -0.024(2)
C11 0.067(2) 0.0504(19) 0.064(2) 0.0027(14) 0.0285(16) 0.0013(16)
C12 0.078(3) 0.060(2) 0.081(2) 0.0020(17) 0.038(2) 0.0135(19)
C13 0.069(3) 0.091(3) 0.101(3) -0.001(2) 0.030(2) 0.015(2)
C14 0.104(3) 0.109(3) 0.105(3) 0.002(3) 0.058(3) 0.036(3)
C15 0.111(4) 0.064(3) 0.153(4) 0.009(3) 0.063(3) 0.018(2)
C16 0.069(2) 0.076(2) 0.065(2) -0.0112(18) 0.0169(18) -0.0053(19)
C17 0.068(3) 0.120(4) 0.096(3) -0.004(3) 0.026(2) -0.015(3)
C18 0.082(3) 0.129(4) 0.073(3) 0.009(2) 0.014(2) -0.005(3)
C19 0.110(4) 0.104(3) 0.105(3) -0.044(3) 0.014(3) -0.009(3)
C20 0.155(5) 0.138(5) 0.091(3) 0.030(3) 0.064(3) 0.025(4)
C21 0.202(7) 0.209(8) 0.107(4) 0.045(5) 0.038(5) 0.073(6)
C22 0.092(3) 0.103(4) 0.145(4) -0.033(3) 0.064(3) 0.010(3)
C23 0.115(4) 0.205(7) 0.145(5) -0.004(4) 0.088(4) 0.032(4)
N1 0.0673(19) 0.0531(16) 0.0585(15) -0.0069(12) 0.0268(13) 0.0002(13)
N2 0.0629(19) 0.0699(18) 0.0691(17) 0.0136(14) 0.0324(14) 0.0059(15)
O1 0.0601(14) 0.0545(13) 0.0671(13) -0.0032(10) 0.0323(11) -0.0014(10)
O2 0.083(2) 0.132(3) 0.168(3) 0.077(3) 0.060(2) 0.036(2)
O3 0.0771(17) 0.0699(15) 0.0657(14) -0.0133(11) 0.0302(12) -0.0112(13)
O4 0.113(2) 0.0760(17) 0.0734(16) 0.0160(12) 0.0471(15) 0.0077(15)
O5 0.0718(17) 0.0781(17) 0.0938(17) -0.0107(13) 0.0482(14) -0.0035(13)
F1 0.25(2) 0.32(3) 0.107(9) -0.041(13) 0.050(13) -0.18(2)
F2 0.109(8) 0.152(9) 0.28(2) 0.058(12) 0.133(11) 0.036(8)
F3 0.070(5) 0.146(9) 0.153(10) 0.088(8) 0.035(5) 0.000(5)
F4 0.106(8) 0.136(10) 0.30(3) 0.077(14) 0.065(15) -0.033(6)
F5 0.31(3) 0.36(4) 0.25(2) -0.09(2) 0.23(2) -0.18(2)
F6 0.063(6) 0.168(10) 0.188(19) 0.052(11) -0.014(8) -0.006(6)
P1 0.0724(7) 0.0622(6) 0.0632(6) -0.0011(4) 0.0347(5) -0.0018(5)

loop_
_atom_type_symbol
_atom_type_description
_atom_type_scat_dispersion_real
_atom_type_scat_dispersion_imag
_atom_type_scat_source
C C 0.0033 0.0016 'International Tables Vol C Tables 4.2.6.8 and 6.1.1.4'
H H 0 0 'International Tables Vol C Tables 4.2.6.8 and 6.1.1.4'
N N 0.0061 0.0033 'International Tables Vol C Tables 4.2.6.8 and 6.1.1.4'
O O 0.0106 0.006 'International Tables Vol C Tables 4.2.6.8 and 6.1.1.4'
F F 0.0171 0.0103 'International Tables Vol C Tables 4.2.6.8 and 6.1.1.4'
P P 0.1023 0.0942 'International Tables Vol C Tables 4.2.6.8 and 6.1.1.4'

loop_
_geom_angle_atom_site_label_1
_geom_angle_atom_site_label_2
_geom_angle_atom_site_label_3
_geom_angle
_geom_angle_site_symmetry_1
_geom_angle_site_symmetry_3
_geom_angle_publ_flag
O1 C1 C5 107.2(2) . . ?
O1 C1 C2 110.5(3) . . ?
C5 C1 C2 111.2(3) . . ?
O1 C1 H1 109.3 . . ?
C5 C1 H1 109.3 . . ?
C2 C1 H1 109.3 . . ?
N2 C2 C1 113.1(3) . . ?
N2 C2 H2A 109 . . ?
C1 C2 H2A 109 . . ?
N2 C2 H2B 109 . . ?
C1 C2 H2B 109 . . ?
H2A C2 H2B 107.8 . . ?
O2 C3 N2 126.0(4) . . ?
O2 C3 C4 117.3(4) . . ?
N2 C3 C4 116.8(4) . . ?
F6 C4 F5 108.9(19) . . ?
F6 C4 F4 102.8(15) . . ?
F5 C4 F4 104.9(15) . . ?
F6 C4 F3 122.5(11) . . ?
F5 C4 F3 69(2) . . ?
F4 C4 F3 37.4(15) . . ?
F6 C4 F2 76.4(12) . . ?
F5 C4 F2 39(2) . . ?
F4 C4 F2 133.9(15) . . ?
F3 C4 F2 103.8(11) . . ?
F6 C4 F1 32.8(15) . . ?
F5 C4 F1 134.2(14) . . ?
F4 C4 F1 75.8(14) . . ?
F3 C4 F1 107.1(15) . . ?
F2 C4 F1 108.4(16) . . ?
F6 C4 C3 116.2(10) . . ?
F5 C4 C3 111.5(10) . . ?
F4 C4 C3 111.6(9) . . ?
F3 C4 C3 117.3(7) . . ?
F2 C4 C3 109.4(9) . . ?
F1 C4 C3 110.3(10) . . ?
C10 C5 C6 118.7(4) . . ?
C10 C5 C1 119.8(3) . . ?
C6 C5 C1 121.4(3) . . ?
C5 C6 C7 121.0(5) . . ?
C5 C6 H6 119.5 . . ?
C7 C6 H6 119.5 . . ?
C8 C7 C6 120.1(6) . . ?
C8 C7 H7 120 . . ?
C6 C7 H7 120 . . ?
C7 C8 C9 120.4(5) . . ?
C7 C8 H8 119.8 . . ?
C9 C8 H8 119.8 . . ?
C8 C9 C10 120.0(6) . . ?
C8 C9 H9 120 . . ?
C10 C9 H9 120 . . ?
C5 C10 C9 119.7(5) . . ?
C5 C10 H10 120.1 . . ?
C9 C10 H10 120.1 . . ?
N1 C11 C12 114.1(3) . . ?
N1 C11 P1 113.8(2) . . ?
C12 C11 P1 114.6(2) . . ?
N1 C11 H11 104.2 . . ?
C12 C11 H11 104.2 . . ?
P1 C11 H11 104.2 . . ?
C15 C12 C14 108.3(3) . . ?
C15 C12 C13 108.2(3) . . ?
C14 C12 C13 106.1(3) . . ?
C15 C12 C11 108.9(3) . . ?
C14 C12 C11 111.3(3) . . ?
C13 C12 C11 113.9(3) . . ?
C12 C13 H13A 109.5 . . ?
C12 C13 H13B 109.5 . . ?
H13A C13 H13B 109.5 . . ?
C12 C13 H13C 109.5 . . ?
H13A C13 H13C 109.5 . . ?
H13B C13 H13C 109.5 . . ?
C12 C14 H14A 109.5 . . ?
C12 C14 H14B 109.5 . . ?
H14A C14 H14B 109.5 . . ?
C12 C14 H14C 109.5 . . ?
H14A C14 H14C 109.5 . . ?
H14B C14 H14C 109.5 . . ?
C12 C15 H15A 109.5 . . ?
C12 C15 H15B 109.5 . . ?
H15A C15 H15B 109.5 . . ?
C12 C15 H15C 109.5 . . ?
H15A C15 H15C 109.5 . . ?
H15B C15 H15C 109.5 . . ?
N1 C16 C18 108.2(3) . . ?
N1 C16 C19 107.6(3) . . ?
C18 C16 C19 108.4(3) . . ?
N1 C16 C17 115.2(3) . . ?
C18 C16 C17 107.6(4) . . ?
C19 C16 C17 109.7(4) . . ?
C16 C17 H17A 109.5 . . ?
C16 C17 H17B 109.5 . . ?
H17A C17 H17B 109.5 . . ?
C16 C17 H17C 109.5 . . ?
H17A C17 H17C 109.5 . . ?
H17B C17 H17C 109.5 . . ?
C16 C18 H18A 109.5 . . ?
C16 C18 H18B 109.5 . . ?
H18A C18 H18B 109.5 . . ?
C16 C18 H18C 109.5 . . ?
H18A C18 H18C 109.5 . . ?
H18B C18 H18C 109.5 . . ?
C16 C19 H19A 109.5 . . ?
C16 C19 H19B 109.5 . . ?
H19A C19 H19B 109.5 . . ?
C16 C19 H19C 109.5 . . ?
H19A C19 H19C 109.5 . . ?
H19B C19 H19C 109.5 . . ?
C21 C20 O4 112.7(5) . . ?
C21 C20 H20A 109 . . ?
O4 C20 H20A 109 . . ?
C21 C20 H20B 109 . . ?
O4 C20 H20B 109 . . ?
H20A C20 H20B 107.8 . . ?
C20 C21 H21A 109.5 . . ?
C20 C21 H21B 109.5 . . ?
H21A C21 H21B 109.5 . . ?
C20 C21 H21C 109.5 . . ?
H21A C21 H21C 109.5 . . ?
H21B C21 H21C 109.5 . . ?
O5 C22 C23 110.5(5) . . ?
O5 C22 H22A 109.5 . . ?
C24 C22 H22A 109.5 . . ?
O5 C22 H22B 109.5 . . ?
C23 C22 H22B 109.5 . . ?
H22A C22 H22B 108.1 . . ?
C22 C23 H23A 109.5 . . ?
C22 C23 H23B 109.5 . . ?
H23A C23 H23B 109.5 . . ?
C22 C23 H23C 109.5 . . ?
H23A C23 H23C 109.5 . . ?
H23B C23 H23C 109.5 . . ?
O1 N1 C11 108.4(2) . . ?
O1 N1 C16 106.5(2) . . ?
C11 N1 C16 116.9(3) . . ?
C3 N2 C2 122.2(3) . . ?
C3 N2 H2 118.9 . . ?
C2 N2 H2 118.9 . . ?
C1 O1 N1 110.4(2) . . ?
C20 O4 P1 119.7(3) . . ?
C22 O5 P1 124.6(3) . . ?
F6 F1 C4 64(2) . . ?
F6 F1 F4 106(3) . . ?
C4 F1 F4 50.2(10) . . ?
F5 F2 C4 65.9(17) . . ?
F5 F2 F6 107(3) . . ?
C4 F2 F6 48.3(8) . . ?
F4 F3 C4 68.5(18) . . ?
F4 F3 F5 121(3) . . ?
C4 F3 F5 53.7(12) . . ?
F3 F4 C4 74(3) . . ?
F3 F4 F1 119(3) . . ?
C4 F4 F1 54.0(11) . . ?
F2 F5 C4 75(2) . . ?
F2 F5 F3 126(3) . . ?
C4 F5 F3 57.7(12) . . ?
F1 F6 C4 84(2) . . ?
F1 F6 F2 137(3) . . ?
C4 F6 F2 55.3(10) . . ?
O3 P1 O5 113.84(14) . . ?
O3 P1 O4 113.79(15) . . ?
O5 P1 O4 102.32(15) . . ?
O3 P1 C11 119.77(15) . . ?
O5 P1 C11 106.20(15) . . ?
O4 P1 C11 98.58(14) . . ?

loop_
_geom_bond_atom_site_label_1
_geom_bond_atom_site_label_2
_geom_bond_distance
_geom_bond_site_symmetry_2
_geom_bond_publ_flag
C1 O1 1.447(4) . ?
C1 C5 1.496(4) . ?
C1 C2 1.535(4) . ?
C1 H1 0.98 . ?
C2 N2 1.453(4) . ?
C2 H2A 0.97 . ?
C2 H2B 0.97 . ?
C3 O2 1.225(5) . ?
C3 N2 1.312(5) . ?
C3 C4 1.513(6) . ?
C4 F6 1.207(15) . ?
C4 F5 1.254(16) . ?
C4 F4 1.27(2) . ?
C4 F3 1.315(16) . ?
C4 F2 1.328(15) . ?
C4 F1 1.340(18) . ?
C5 C10 1.378(5) . ?
C5 C6 1.378(5) . ?
C6 C7 1.382(6) . ?
C6 H6 0.93 . ?
C7 C8 1.346(9) . ?
C7 H7 0.93 . ?
C8 C9 1.371(9) . ?
C8 H8 0.93 . ?
C9 C10 1.397(7) . ?
C9 H9 0.93 . ?
C10 H10 0.93 . ?
C11 N1 1.492(4) . ?
C11 C12 1.588(5) . ?
C11 P1 1.833(3) . ?
C11 H11 0.98 . ?
C12 C15 1.523(6) . ?
C12 C14 1.528(5) . ?
C12 C13 1.536(5) . ?
C13 H13A 0.96 . ?
C13 H13B 0.96 . ?
C13 H13C 0.96 . ?
C14 H14A 0.96 . ?
C14 H14B 0.96 . ?
C14 H14C 0.96 . ?
C15 H15A 0.96 . ?
C15 H15B 0.96 . ?
C15 H15C 0.96 . ?
C16 N1 1.506(4) . ?
C16 C18 1.518(6) . ?
C16 C19 1.523(5) . ?
C16 C17 1.533(5) . ?
C17 H17A 0.96 . ?
C17 H17B 0.96 . ?
C17 H17C 0.96 . ?
C18 H18A 0.96 . ?
C18 H18B 0.96 . ?
C18 H18C 0.96 . ?
C19 H19A 0.96 . ?
C19 H19B 0.96 . ?
C19 H19C 0.96 . ?
C20 C21 1.375(7) . ?
C20 O4 1.463(5) . ?
C20 H20A 0.97 . ?
C20 H20B 0.97 . ?
C21 H21A 0.96 . ?
C21 H21B 0.96 . ?
C21 H21C 0.96 . ?
C22 O5 1.426(5) . ?
C22 C23 1.435(7) . ?
C22 H22A 0.97 . ?
C23 H22B 0.97 . ?
C23 H23A 0.96 . ?
C23 H23B 0.96 . ?
C23 H23C 0.96 . ?
N1 O1 1.458(3) . ?
N2 H2 0.86 . ?
O3 P1 1.466(2) . ?
O4 P1 1.571(3) . ?
O5 P1 1.560(3) . ?
F1 F6 0.73(3) . ?
F1 F4 1.61(3) . ?
F2 F5 0.86(5) . ?
F2 F6 1.57(3) . ?
F3 F4 0.83(3) . ?
F3 F5 1.45(4) . ?
